data_4337725
loop_
_publ_author_name
'Adelhardt, Mario'
'Chalkley, Matthew J.'
'Heinemann, Frank W.'
'Sutter, J\"org'
'Scheurer, Andreas'
'Meyer, Karsten'

_publ_section_title
;
 Synthesis and characterization of iron trisphenolate complexes with
 hydrogen-bonding cavities.
;
_journal_issue 6
_journal_name_full 'Inorganic chemistry'
_journal_page_first 2763
_journal_page_last 2765
_journal_paper_doi 10.1021/ic5002286
_journal_volume 53
_journal_year 2014
_chemical_formula_moiety 'C48 H69 N4 O6 Zn, C4 H12 N, 3.5(C5 H5 N)'
_chemical_formula_sum 'C69.5 H98.5 N8.5 O6 Zn'
_chemical_formula_weight 1214.44
_chemical_name_systematic
; 
 ? 
;
_space_group_IT_number 205
_symmetry_cell_setting cubic
_symmetry_space_group_name_Hall '-P 2ac 2ab 3'
_symmetry_space_group_name_H-M 'P a -3'
_atom_sites_solution_hydrogens geom
_atom_sites_solution_primary direct
_atom_sites_solution_secondary difmap
_audit_creation_method SHELXL-97
_cell_angle_alpha 90.00
_cell_angle_beta 90.00
_cell_angle_gamma 90.00
_cell_formula_units_Z 8
_cell_length_a 23.772(3)
_cell_length_b 23.772(3)
_cell_length_c 23.772(3)
_cell_measurement_reflns_used 9718
_cell_measurement_temperature 100(2)
_cell_measurement_theta_max 29.38
_cell_measurement_theta_min 2.84
_cell_volume 13434(3)
_computing_cell_refinement 'Bruker SAINT'
_computing_data_collection 'Bruker APEX2'
_computing_data_reduction 'Bruker SAINT'
_computing_molecular_graphics 'SHELXTL 6.12 (Bruker AXS, 2002)'
_computing_publication_material 'SHELXTL 6.12 (Bruker AXS, 2002)'
_computing_structure_refinement 'SHELXTL 6.12 (Bruker AXS, 2002)'
_computing_structure_solution 'SHELXTL 6.12 (Bruker AXS, 2002)'
_diffrn_ambient_temperature 100(2)
_diffrn_detector_area_resol_mean 83.33
_diffrn_measured_fraction_theta_full 0.999
_diffrn_measured_fraction_theta_max 0.999
_diffrn_measurement_device_type 'Bruker Kappa APEX II'
_diffrn_measurement_method '\f and \w scans'
_diffrn_radiation_monochromator 'Quazar focussing montel optics'
_diffrn_radiation_source 'ImuS micro-focus tube'
_diffrn_radiation_type MoK\a
_diffrn_radiation_wavelength 0.71073
_diffrn_reflns_av_R_equivalents 0.0432
_diffrn_reflns_av_sigmaI/netI 0.0205
_diffrn_reflns_limit_h_max 28
_diffrn_reflns_limit_h_min -10
_diffrn_reflns_limit_k_max 30
_diffrn_reflns_limit_k_min -30
_diffrn_reflns_limit_l_max 30
_diffrn_reflns_limit_l_min -29
_diffrn_reflns_number 71099
_diffrn_reflns_theta_full 27.09
_diffrn_reflns_theta_max 27.09
_diffrn_reflns_theta_min 2.10
_exptl_absorpt_coefficient_mu 0.422
_exptl_absorpt_correction_T_max 0.746
_exptl_absorpt_correction_T_min 0.705
_exptl_absorpt_correction_type multi-scan
_exptl_absorpt_process_details 'SADABS, Bruker-AXS, 2008'
_exptl_crystal_colour brown
_exptl_crystal_density_diffrn 1.201
_exptl_crystal_density_method 'not measured'
_exptl_crystal_description prism
_exptl_crystal_F_000 5224
_exptl_crystal_size_max 0.22
_exptl_crystal_size_mid 0.20
_exptl_crystal_size_min 0.14
_refine_diff_density_max 0.326
_refine_diff_density_min -0.349
_refine_diff_density_rms 0.051
_refine_ls_extinction_method none
_refine_ls_goodness_of_fit_ref 1.076
_refine_ls_hydrogen_treatment constr
_refine_ls_matrix_type full
_refine_ls_number_parameters 307
_refine_ls_number_reflns 4936
_refine_ls_number_restraints 60
_refine_ls_restrained_S_all 1.108
_refine_ls_R_factor_all 0.0586
_refine_ls_R_factor_gt 0.0403
_refine_ls_shift/su_max 0.002
_refine_ls_shift/su_mean 0.000
_refine_ls_structure_factor_coef Fsqd
_refine_ls_weighting_details 'calc w=1/[\s^2^(Fo^2^)+(0.0527P)^2^+10.4401P] where P=(Fo^2^+2Fc^2^)/3'
_refine_ls_weighting_scheme calc
_refine_ls_wR_factor_gt 0.1056
_refine_ls_wR_factor_ref 0.1202
_reflns_number_gt 3873
_reflns_number_total 4936
_reflns_threshold_expression >2sigma(I)
_cod_data_source_file ic5002286_si_002.cif
_cod_data_source_block ma1311
_cod_original_sg_symbol_Hall -P_2ac_2ab_3
_cod_original_sg_symbol_H-M Pa-3
_cod_original_formula_sum 'C69.50 H98.50 N8.50 O6 Zn'
_cod_database_code 4337725

loop_
_symmetry_equiv_pos_as_xyz
'x, y, z'
'z, x, y'
'y, z, x'
'-y+1/2, -z, x+1/2'
'z+1/2, -x+1/2, -y'
'-y, z+1/2, -x+1/2'
'-z+1/2, -x, y+1/2'
'-z, x+1/2, -y+1/2'
'y+1/2, -z+1/2, -x'
'x+1/2, -y+1/2, -z'
'-x, y+1/2, -z+1/2'
'-x+1/2, -y, z+1/2'
'-x, -y, -z'
'-z, -x, -y'
'-y, -z, -x'
'y-1/2, z, -x-1/2'
'-z-1/2, x-1/2, y'
'y, -z-1/2, x-1/2'
'z-1/2, x, -y-1/2'
'z, -x-1/2, y-1/2'
'-y-1/2, z-1/2, x'
'-x-1/2, y-1/2, z'
'x, -y-1/2, z-1/2'
'x-1/2, y, -z-1/2'

loop_
_atom_site_label
_atom_site_type_symbol
_atom_site_fract_x
_atom_site_fract_y
_atom_site_fract_z
_atom_site_U_iso_or_equiv
_atom_site_adp_type
_atom_site_occupancy
_atom_site_symmetry_multiplicity
_atom_site_calc_flag
_atom_site_refinement_flags
_atom_site_disorder_assembly
_atom_site_disorder_group
Zn1 Zn 0.299529(9) 0.299529(9) 0.299529(9) 0.02068(12) Uani 1 3 d S . .
O1 O 0.37136(5) 0.28286(5) 0.26698(6) 0.0242(3) Uani 1 1 d . . .
O2 O 0.52671(6) 0.20700(6) 0.30332(7) 0.0371(4) Uani 1 1 d . . .
N1 N 0.24998(6) 0.24998(6) 0.24998(6) 0.0207(5) Uani 1 3 d S . .
N2 N 0.47353(7) 0.28609(7) 0.30758(7) 0.0274(4) Uani 1 1 d . . .
H2A H 0.4393 0.2993 0.3024 0.033 Uiso 1 1 calc R . .
C1 C 0.28639(8) 0.22397(8) 0.20623(7) 0.0223(4) Uani 1 1 d . . .
H1B H 0.2977 0.2535 0.1791 0.027 Uiso 1 1 calc R . .
H1C H 0.2640 0.1957 0.1854 0.027 Uiso 1 1 calc R . .
C2 C 0.33874(8) 0.19586(8) 0.22875(8) 0.0232(4) Uani 1 1 d . . .
C3 C 0.38080(8) 0.22830(8) 0.25597(8) 0.0225(4) Uani 1 1 d . . .
C4 C 0.43223(8) 0.20185(8) 0.26944(8) 0.0248(4) Uani 1 1 d . . .
C5 C 0.43880(8) 0.14453(8) 0.25833(9) 0.0284(4) Uani 1 1 d . . .
H5A H 0.4737 0.1274 0.2675 0.034 Uiso 1 1 calc R . .
C6 C 0.39717(9) 0.11138(8) 0.23474(9) 0.0286(4) Uani 1 1 d . A .
C7 C 0.34722(8) 0.13886(8) 0.21963(8) 0.0256(4) Uani 1 1 d . . .
H7A H 0.3180 0.1176 0.2025 0.031 Uiso 1 1 calc R . .
C8 C 0.48188(8) 0.23169(8) 0.29510(8) 0.0264(4) Uani 1 1 d . . .
C9 C 0.51577(9) 0.32599(9) 0.32899(9) 0.0312(4) Uani 1 1 d . . .
C10 C 0.53791(15) 0.30700(12) 0.38566(12) 0.0647(9) Uani 1 1 d . . .
H10A H 0.5596 0.2723 0.3810 0.097 Uiso 1 1 calc R . .
H10B H 0.5063 0.3001 0.4112 0.097 Uiso 1 1 calc R . .
H10C H 0.5622 0.3363 0.4015 0.097 Uiso 1 1 calc R . .
C11 C 0.56253(10) 0.33310(11) 0.28638(13) 0.0518(7) Uani 1 1 d . . .
H11A H 0.5467 0.3464 0.2507 0.078 Uiso 1 1 calc R . .
H11B H 0.5813 0.2969 0.2804 0.078 Uiso 1 1 calc R . .
H11C H 0.5899 0.3606 0.3004 0.078 Uiso 1 1 calc R . .
C12 C 0.48499(10) 0.38196(10) 0.33607(12) 0.0451(6) Uani 1 1 d . . .
H12A H 0.4711 0.3948 0.2994 0.068 Uiso 1 1 calc R . .
H12B H 0.5109 0.4100 0.3515 0.068 Uiso 1 1 calc R . .
H12C H 0.4532 0.3770 0.3618 0.068 Uiso 1 1 calc R . .
C13 C 0.40467(10) 0.04847(9) 0.22335(11) 0.0420(6) Uani 1 1 d D . .
C14 C 0.35386(17) 0.01647(17) 0.2519(4) 0.0592(17) Uani 0.716(13) 1 d PDU A 1
H14A H 0.3545 0.0232 0.2926 0.089 Uiso 0.716(13) 1 calc PR A 1
H14B H 0.3572 -0.0240 0.2446 0.089 Uiso 0.716(13) 1 calc PR A 1
H14C H 0.3183 0.0303 0.2362 0.089 Uiso 0.716(13) 1 calc PR A 1
C15 C 0.4037(4) 0.0366(3) 0.1612(2) 0.081(2) Uani 0.716(13) 1 d PDU A 1
H15A H 0.4355 0.0556 0.1431 0.122 Uiso 0.716(13) 1 calc PR A 1
H15B H 0.3684 0.0506 0.1451 0.122 Uiso 0.716(13) 1 calc PR A 1
H15C H 0.4065 -0.0040 0.1549 0.122 Uiso 0.716(13) 1 calc PR A 1
C16 C 0.4570(4) 0.0242(7) 0.2502(5) 0.042(2) Uani 0.716(13) 1 d PDU A 1
H16A H 0.4904 0.0418 0.2336 0.063 Uiso 0.716(13) 1 calc PR A 1
H16B H 0.4582 -0.0165 0.2436 0.063 Uiso 0.716(13) 1 calc PR A 1
H16C H 0.4563 0.0315 0.2907 0.063 Uiso 0.716(13) 1 calc PR A 1
C14A C 0.3521(5) 0.0155(6) 0.2162(11) 0.073(4) Uani 0.284(13) 1 d PDU A 2
H14D H 0.3302 0.0312 0.1850 0.110 Uiso 0.284(13) 1 calc PR A 2
H14E H 0.3299 0.0173 0.2508 0.110 Uiso 0.284(13) 1 calc PR A 2
H14F H 0.3615 -0.0238 0.2079 0.110 Uiso 0.284(13) 1 calc PR A 2
C15A C 0.4310(7) 0.0472(7) 0.1617(4) 0.067(3) Uani 0.284(13) 1 d PDU A 2
H15D H 0.4672 0.0670 0.1619 0.100 Uiso 0.284(13) 1 calc PR A 2
H15E H 0.4053 0.0658 0.1354 0.100 Uiso 0.284(13) 1 calc PR A 2
H15F H 0.4367 0.0081 0.1500 0.100 Uiso 0.284(13) 1 calc PR A 2
C16A C 0.4511(11) 0.0246(19) 0.2610(12) 0.038(4) Uani 0.284(13) 1 d PDU A 2
H16D H 0.4853 0.0472 0.2567 0.057 Uiso 0.284(13) 1 calc PR A 2
H16E H 0.4591 -0.0144 0.2500 0.057 Uiso 0.284(13) 1 calc PR A 2
H16F H 0.4388 0.0255 0.3003 0.057 Uiso 0.284(13) 1 calc PR A 2
N3 N 0.38639(7) 0.61361(7) 0.11361(7) 0.0297(6) Uani 1 3 d S . .
C17 C 0.35036(10) 0.64964(10) 0.14964(10) 0.0387(9) Uani 1 3 d S . .
H17A H 0.3299 0.6261 0.1766 0.058 Uiso 0.3333 1 calc PR . .
H17B H 0.3234 0.6701 0.1261 0.058 Uiso 0.3333 1 calc PR . .
H17C H 0.3739 0.6766 0.1701 0.058 Uiso 0.3333 1 calc PR . .
C18 C 0.41544(10) 0.64939(10) 0.07106(10) 0.0378(5) Uani 1 1 d . . .
H18A H 0.4388 0.6256 0.0468 0.057 Uiso 1 1 calc R . .
H18B H 0.4393 0.6770 0.0903 0.057 Uiso 1 1 calc R . .
H18C H 0.3874 0.6690 0.0481 0.057 Uiso 1 1 calc R . .
N4 N 0.61760(11) 0.43499(14) 0.04746(11) 0.0714(8) Uani 1 1 d . . .
C19 C 0.66923(13) 0.42529(13) 0.06662(11) 0.0547(7) Uani 1 1 d . . .
H19A H 0.7002 0.4338 0.0429 0.066 Uiso 1 1 calc R . .
C20 C 0.67981(14) 0.40389(11) 0.11825(12) 0.0558(7) Uani 1 1 d . . .
H20A H 0.7174 0.3971 0.1300 0.067 Uiso 1 1 calc R . .
C21 C 0.63666(18) 0.39229(15) 0.15283(15) 0.0804(11) Uani 1 1 d . . .
H21A H 0.6431 0.3775 0.1894 0.097 Uiso 1 1 calc R . .
C22 C 0.58292(17) 0.40237(15) 0.13390(16) 0.0803(11) Uani 1 1 d . . .
H22A H 0.5514 0.3949 0.1573 0.096 Uiso 1 1 calc R . .
C23 C 0.57570(15) 0.42299(16) 0.08166(14) 0.0702(9) Uani 1 1 d . . .
H23A H 0.5384 0.4292 0.0688 0.084 Uiso 1 1 calc R . .
N5 N 0.4460(4) 0.4870(6) 0.5088(5) 0.078(3) Uani 0.16667 1 d P . .
C24 C 0.46800(18) 0.46800(18) 0.46800(18) 0.106(3) Uani 1 3 d S . .
C25 C 0.4460(4) 0.4870(6) 0.5088(5) 0.078(3) Uani 0.16667 1 d P . .
C26 C 0.4696(5) 0.5315(6) 0.5376(5) 0.075(3) Uani 0.33333 1 d P . .

loop_
_atom_site_aniso_label
_atom_site_aniso_U_11
_atom_site_aniso_U_22
_atom_site_aniso_U_33
_atom_site_aniso_U_23
_atom_site_aniso_U_13
_atom_site_aniso_U_12
Zn1 0.02068(12) 0.02068(12) 0.02068(12) -0.00029(8) -0.00029(8) -0.00029(8)
O1 0.0211(6) 0.0216(6) 0.0299(7) -0.0014(5) 0.0024(5) -0.0012(5)
O2 0.0266(7) 0.0312(8) 0.0536(10) -0.0014(7) -0.0124(7) 0.0030(6)
N1 0.0207(5) 0.0207(5) 0.0207(5) 0.0001(6) 0.0001(6) 0.0001(6)
N2 0.0191(8) 0.0269(8) 0.0363(9) -0.0037(7) -0.0014(7) -0.0034(6)
C1 0.0236(9) 0.0233(9) 0.0199(9) -0.0025(7) 0.0010(7) -0.0001(7)
C2 0.0219(9) 0.0259(9) 0.0219(9) 0.0002(7) 0.0015(7) 0.0007(7)
C3 0.0235(9) 0.0209(9) 0.0231(9) 0.0013(7) 0.0025(7) -0.0003(7)
C4 0.0219(9) 0.0258(9) 0.0268(9) 0.0006(8) 0.0015(7) -0.0014(7)
C5 0.0247(9) 0.0259(9) 0.0345(11) 0.0003(8) -0.0014(8) 0.0043(8)
C6 0.0276(10) 0.0239(9) 0.0344(11) -0.0023(8) 0.0003(8) 0.0009(8)
C7 0.0239(9) 0.0248(9) 0.0283(9) -0.0028(8) -0.0017(8) -0.0012(7)
C8 0.0235(9) 0.0274(10) 0.0284(10) 0.0024(8) -0.0005(8) -0.0011(8)
C9 0.0276(10) 0.0292(10) 0.0368(11) -0.0013(9) -0.0042(9) -0.0079(8)
C10 0.094(2) 0.0449(15) 0.0553(17) 0.0051(13) -0.0385(17) -0.0234(15)
C11 0.0326(12) 0.0476(15) 0.0752(19) -0.0113(13) 0.0167(12) -0.0144(11)
C12 0.0367(12) 0.0323(12) 0.0664(17) -0.0144(11) -0.0005(11) -0.0074(10)
C13 0.0413(13) 0.0245(10) 0.0603(15) -0.0097(10) -0.0136(11) 0.0070(9)
C14 0.0385(19) 0.0213(16) 0.118(5) -0.001(2) -0.012(2) -0.0043(14)
C15 0.133(6) 0.049(3) 0.062(3) -0.033(2) -0.044(3) 0.036(4)
C16 0.043(3) 0.026(2) 0.057(5) -0.005(4) -0.003(3) 0.010(2)
C14A 0.060(5) 0.040(5) 0.120(8) -0.019(6) -0.009(6) -0.008(4)
C15A 0.110(8) 0.033(5) 0.058(5) -0.025(4) -0.048(5) 0.029(6)
C16A 0.044(6) 0.025(5) 0.044(7) -0.004(6) 0.003(5) 0.007(5)
N3 0.0297(6) 0.0297(6) 0.0297(6) 0.0023(7) -0.0023(7) -0.0023(7)
C17 0.0387(9) 0.0387(9) 0.0387(9) -0.0023(9) 0.0023(9) 0.0023(9)
C18 0.0338(11) 0.0393(12) 0.0404(12) 0.0095(10) 0.0016(9) -0.0043(9)
N4 0.0607(16) 0.110(2) 0.0437(14) 0.0091(14) -0.0038(12) 0.0077(15)
C19 0.0594(17) 0.0634(18) 0.0415(14) 0.0022(13) -0.0037(13) 0.0031(14)
C20 0.076(2) 0.0430(15) 0.0478(15) -0.0019(12) -0.0146(14) 0.0123(14)
C21 0.108(3) 0.073(2) 0.0601(19) 0.0294(17) 0.018(2) 0.039(2)
C22 0.095(3) 0.065(2) 0.081(2) 0.0191(18) 0.037(2) 0.026(2)
C23 0.0603(19) 0.087(2) 0.064(2) -0.0013(18) 0.0066(16) 0.0115(17)
N5 0.055(6) 0.100(8) 0.079(7) 0.000(6) 0.004(5) -0.017(6)
C24 0.106(3) 0.106(3) 0.106(3) -0.027(2) -0.027(2) -0.027(2)
C25 0.055(6) 0.100(8) 0.079(7) 0.000(6) 0.004(5) -0.017(6)
C26 0.063(6) 0.097(9) 0.065(7) 0.001(6) -0.002(5) -0.031(6)

loop_
_atom_type_symbol
_atom_type_description
_atom_type_scat_dispersion_real
_atom_type_scat_dispersion_imag
_atom_type_scat_source
C C 0.0033 0.0016 'International Tables Vol C Tables 4.2.6.8 and 6.1.1.4'
H H 0.0000 0.0000 'International Tables Vol C Tables 4.2.6.8 and 6.1.1.4'
N N 0.0061 0.0033 'International Tables Vol C Tables 4.2.6.8 and 6.1.1.4'
O O 0.0106 0.0060 'International Tables Vol C Tables 4.2.6.8 and 6.1.1.4'
Zn Zn 0.2839 1.4301 'International Tables Vol C Tables 4.2.6.8 and 6.1.1.4'

loop_
_geom_angle_atom_site_label_1
_geom_angle_atom_site_label_2
_geom_angle_atom_site_label_3
_geom_angle
_geom_angle_site_symmetry_1
_geom_angle_site_symmetry_3
O1 Zn1 O1 117.43(2) 3 .
O1 Zn1 O1 117.43(2) 3 2
O1 Zn1 O1 117.43(2) . 2
O1 Zn1 N1 99.32(4) 3 .
O1 Zn1 N1 99.32(4) . .
O1 Zn1 N1 99.32(4) 2 .
C3 O1 Zn1 115.31(11) . .
C1 N1 C1 110.98(11) 3 .
C1 N1 C1 110.98(11) 3 2
C1 N1 C1 110.98(11) . 2
C1 N1 Zn1 107.92(12) 3 .
C1 N1 Zn1 107.92(12) . .
C1 N1 Zn1 107.92(12) 2 .
C8 N2 C9 126.64(17) . .
C8 N2 H2A 116.7 . .
C9 N2 H2A 116.7 . .
N1 C1 C2 114.56(15) . .
N1 C1 H1B 108.6 . .
C2 C1 H1B 108.6 . .
N1 C1 H1C 108.6 . .
C2 C1 H1C 108.6 . .
H1B C1 H1C 107.6 . .
C7 C2 C3 119.99(17) . .
C7 C2 C1 119.77(17) . .
C3 C2 C1 120.11(16) . .
O1 C3 C4 122.07(17) . .
O1 C3 C2 119.77(16) . .
C4 C3 C2 118.14(17) . .
C5 C4 C3 119.24(18) . .
C5 C4 C8 116.65(17) . .
C3 C4 C8 124.11(17) . .
C6 C5 C4 123.53(18) . .
C6 C5 H5A 118.2 . .
C4 C5 H5A 118.2 . .
C5 C6 C7 116.37(18) . .
C5 C6 C13 123.03(18) . .
C7 C6 C13 120.57(18) . .
C2 C7 C6 122.56(18) . .
C2 C7 H7A 118.7 . .
C6 C7 H7A 118.7 . .
O2 C8 N2 123.50(18) . .
O2 C8 C4 121.17(18) . .
N2 C8 C4 115.33(17) . .
N2 C9 C11 109.97(18) . .
N2 C9 C10 110.63(18) . .
C11 C9 C10 111.9(2) . .
N2 C9 C12 105.81(17) . .
C11 C9 C12 109.17(19) . .
C10 C9 C12 109.1(2) . .
C9 C10 H10A 109.5 . .
C9 C10 H10B 109.5 . .
H10A C10 H10B 109.5 . .
C9 C10 H10C 109.5 . .
H10A C10 H10C 109.5 . .
H10B C10 H10C 109.5 . .
C9 C11 H11A 109.5 . .
C9 C11 H11B 109.5 . .
H11A C11 H11B 109.5 . .
C9 C11 H11C 109.5 . .
H11A C11 H11C 109.5 . .
H11B C11 H11C 109.5 . .
C9 C12 H12A 109.5 . .
C9 C12 H12B 109.5 . .
H12A C12 H12B 109.5 . .
C9 C12 H12C 109.5 . .
H12A C12 H12C 109.5 . .
H12B C12 H12C 109.5 . .
C14A C13 C15 77.0(8) . .
C14A C13 C16 122.6(10) . .
C15 C13 C16 110.8(6) . .
C14A C13 C6 116.0(6) . .
C15 C13 C6 110.8(3) . .
C16 C13 C6 113.2(7) . .
C14A C13 C16A 118.6(19) . .
C15 C13 C16A 121.1(14) . .
C6 C13 C16A 110.1(18) . .
C15 C13 C14 108.6(4) . .
C16 C13 C14 105.3(6) . .
C6 C13 C14 107.8(2) . .
C16A C13 C14 97.0(15) . .
C14A C13 C15A 102.4(9) . .
C16 C13 C15A 93.3(7) . .
C6 C13 C15A 103.1(6) . .
C16A C13 C15A 104.3(14) . .
C14 C13 C15A 133.3(6) . .
C13 C14 H14A 109.5 . .
C13 C14 H14B 109.5 . .
C13 C14 H14C 109.5 . .
C13 C15 H15A 109.5 . .
C13 C15 H15B 109.5 . .
C13 C15 H15C 109.5 . .
C13 C16 H16A 109.5 . .
C13 C16 H16B 109.5 . .
C13 C16 H16C 109.5 . .
C13 C14A H14D 109.5 . .
C13 C14A H14E 109.5 . .
H14D C14A H14E 109.5 . .
C13 C14A H14F 109.5 . .
H14D C14A H14F 109.5 . .
H14E C14A H14F 109.5 . .
C13 C15A H15D 109.5 . .
C13 C15A H15E 109.5 . .
H15D C15A H15E 109.5 . .
C13 C15A H15F 109.5 . .
H15D C15A H15F 109.5 . .
H15E C15A H15F 109.5 . .
C13 C16A H16D 109.5 . .
C13 C16A H16E 109.5 . .
H16D C16A H16E 109.5 . .
C13 C16A H16F 109.5 . .
H16D C16A H16F 109.5 . .
H16E C16A H16F 109.5 . .
C17 N3 C18 109.25(15) . 7_564
C17 N3 C18 109.25(15) . 6_655
C18 N3 C18 109.69(14) 7_564 6_655
C17 N3 C18 109.25(15) . .
C18 N3 C18 109.69(14) 7_564 .
C18 N3 C18 109.69(14) 6_655 .
N3 C17 H17A 109.5 . .
N3 C17 H17B 109.5 . .
H17A C17 H17B 109.5 . .
N3 C17 H17C 109.5 . .
H17A C17 H17C 109.5 . .
H17B C17 H17C 109.5 . .
N3 C18 H18A 109.5 . .
N3 C18 H18B 109.5 . .
H18A C18 H18B 109.5 . .
N3 C18 H18C 109.5 . .
H18A C18 H18C 109.5 . .
H18B C18 H18C 109.5 . .
C23 N4 C19 116.7(3) . .
N4 C19 C20 123.2(3) . .
N4 C19 H19A 118.4 . .
C20 C19 H19A 118.4 . .
C21 C20 C19 119.4(3) . .
C21 C20 H20A 120.3 . .
C19 C20 H20A 120.3 . .
C20 C21 C22 118.3(3) . .
C20 C21 H21A 120.9 . .
C22 C21 H21A 120.9 . .
C23 C22 C21 118.9(3) . .
C23 C22 H22A 120.5 . .
C21 C22 H22A 120.5 . .
N4 C23 C22 123.5(3) . .
N4 C23 H23A 118.3 . .
C22 C23 H23A 118.3 . .
C26 N5 C24 87.7(13) 15_666 .
C26 N5 C26 88.5(11) 15_666 .
C24 N5 C26 121.0(10) . .
C26 N5 C26 129.9(16) 15_666 14_666
C24 N5 C26 67.4(6) . 14_666
C26 N5 C26 71.0(8) . 14_666
C26 N5 N5 51.1(12) 15_666 2
C26 N5 N5 102.3(7) . 2
C26 N5 N5 88.4(6) 14_666 2
C26 N5 C25 51.1(12) 15_666 2
C26 N5 C25 102.3(7) . 2
C26 N5 C25 88.4(6) 14_666 2
C26 N5 N5 108.2(12) 15_666 3
C26 N5 N5 88.3(7) . 3
N5 N5 N5 60.000(2) 2 3
C25 N5 N5 60.000(2) 2 3
C26 N5 C25 108.2(12) 15_666 3
C26 N5 C25 88.3(7) . 3
N5 N5 C25 60.000(2) 2 3
C25 N5 C25 60.000(2) 2 3
C24 N5 C25 96.3(5) . 15_666
C26 N5 C25 49.2(8) . 15_666
C26 N5 C25 96.2(8) 14_666 15_666
N5 N5 C25 61.2(4) 2 15_666
C25 N5 C25 61.2(4) 2 15_666
N5 N5 C25 90.000(4) 3 15_666
C25 N5 C25 90.000(4) 3 15_666
C26 N5 C25 99.6(12) 15_666 14_666
C24 N5 C25 96.3(5) . 14_666
C26 N5 C25 45.6(5) 14_666 14_666
N5 N5 C25 90.000(3) 2 14_666
C25 N5 C25 90.000(3) 2 14_666
N5 N5 C25 61.2(4) 3 14_666
C25 N5 C25 61.2(4) 3 14_666
C25 N5 C25 57.7(8) 15_666 14_666
C25 C24 N5 102.5(7) 2 .
N5 C24 N5 102.5(7) 2 .
C25 C24 C25 102.5(7) 2 3
N5 C24 C25 102.5(7) 2 3
N5 C24 C25 102.5(7) . 3
C25 C24 N5 102.5(7) 2 3
N5 C24 N5 102.5(7) 2 3
N5 C24 N5 102.5(7) . 3
C25 C24 C26 65.0(7) 2 15_666
N5 C24 C26 65.0(7) 2 15_666
C25 C24 C26 120.5(8) 3 15_666
N5 C24 C26 120.5(8) 3 15_666
N5 C24 C26 120.5(8) . 13_666
C25 C24 C26 65.0(7) 3 13_666
N5 C24 C26 65.0(7) 3 13_666
C26 C24 C26 94.7(7) 15_666 13_666
C25 C24 C26 120.5(8) 2 14_666
N5 C24 C26 120.5(8) 2 14_666
N5 C24 C26 65.0(7) . 14_666
C26 C24 C26 94.7(7) 15_666 14_666
C26 C24 C26 94.7(7) 13_666 14_666
C25 C26 N5 110.5(14) 14_666 .
N5 C26 N5 110.5(14) 14_666 .
C25 C26 C25 98.8(15) 14_666 15_666
N5 C26 C25 98.8(15) 14_666 15_666
N5 C26 C25 85.3(10) . 15_666
C25 C26 N5 98.8(15) 14_666 15_666
N5 C26 N5 98.8(15) 14_666 15_666
N5 C26 N5 85.3(10) . 15_666
C25 C26 C24 53.0(9) 14_666 13_666
N5 C26 C24 53.0(9) 14_666 13_666
N5 C26 C24 111.5(10) . 13_666
C25 C26 C24 47.6(6) 15_666 13_666
N5 C26 C24 47.6(6) 15_666 13_666
C25 C26 C26 120.6(10) 14_666 15_666
N5 C26 C26 120.6(10) 14_666 15_666
C25 C26 C26 52.2(5) 15_666 15_666
N5 C26 C26 52.2(5) 15_666 15_666
C24 C26 C26 90.8(4) 13_666 15_666
C25 C26 C26 56.7(8) 14_666 14_666
N5 C26 C26 56.7(8) 14_666 14_666
N5 C26 C26 56.8(8) . 14_666
C25 C26 C26 109.2(7) 15_666 14_666
N5 C26 C26 109.2(7) 15_666 14_666
C24 C26 C26 90.8(4) 13_666 14_666
C26 C26 C26 83.1(9) 15_666 14_666

loop_
_geom_bond_atom_site_label_1
_geom_bond_atom_site_label_2
_geom_bond_distance
_geom_bond_site_symmetry_2
Zn1 O1 1.9162(13) 3
Zn1 O1 1.9162(13) .
Zn1 O1 1.9162(13) 2
Zn1 N1 2.040(3) .
O1 C3 1.342(2) .
O2 C8 1.232(2) .
N1 C1 1.4875(19) 3
N1 C1 1.4875(19) .
N1 C1 1.4875(19) 2
N2 C8 1.342(3) .
N2 C9 1.472(2) .
N2 H2A 0.8800 .
C1 C2 1.511(3) .
C1 H1B 0.9900 .
C1 H1C 0.9900 .
C2 C7 1.387(3) .
C2 C3 1.419(3) .
C3 C4 1.412(3) .
C4 C5 1.397(3) .
C4 C8 1.506(3) .
C5 C6 1.384(3) .
C5 H5A 0.9500 .
C6 C7 1.402(3) .
C6 C13 1.530(3) .
C7 H7A 0.9500 .
C9 C11 1.513(3) .
C9 C10 1.515(3) .
C9 C12 1.528(3) .
C10 H10A 0.9800 .
C10 H10B 0.9800 .
C10 H10C 0.9800 .
C11 H11A 0.9800 .
C11 H11B 0.9800 .
C11 H11C 0.9800 .
C12 H12A 0.9800 .
C12 H12B 0.9800 .
C12 H12C 0.9800 .
C13 C14A 1.485(8) .
C13 C15 1.504(5) .
C13 C16 1.513(5) .
C13 C16A 1.531(10) .
C13 C14 1.580(5) .
C13 C15A 1.593(9) .
C14 H14A 0.9800 .
C14 H14B 0.9800 .
C14 H14C 0.9800 .
C15 H15A 0.9800 .
C15 H15B 0.9800 .
C15 H15C 0.9800 .
C16 H16A 0.9800 .
C16 H16B 0.9800 .
C16 H16C 0.9800 .
C14A H14D 0.9800 .
C14A H14E 0.9800 .
C14A H14F 0.9800 .
C15A H15D 0.9800 .
C15A H15E 0.9800 .
C15A H15F 0.9800 .
C16A H16D 0.9800 .
C16A H16E 0.9800 .
C16A H16F 0.9800 .
N3 C17 1.484(5) .
N3 C18 1.491(2) 7_564
N3 C18 1.491(2) 6_655
N3 C18 1.491(2) .
C17 H17A 0.9800 .
C17 H17B 0.9800 .
C17 H17C 0.9800 .
C18 H18A 0.9800 .
C18 H18B 0.9800 .
C18 H18C 0.9800 .
N4 C23 1.317(4) .
N4 C19 1.329(4) .
C19 C20 1.352(4) .
C19 H19A 0.9500 .
C20 C21 1.343(5) .
C20 H20A 0.9500 .
C21 C22 1.375(5) .
C21 H21A 0.9500 .
C22 C23 1.346(5) .
C22 H22A 0.9500 .
C23 H23A 0.9500 .
N5 C26 0.944(13) 15_666
N5 C24 1.191(11) .
N5 C26 1.380(14) .
N5 C26 1.462(16) 14_666
N5 N5 1.858(18) 2
N5 C25 1.858(18) 2
N5 N5 1.858(18) 3
N5 C25 1.858(18) 3
N5 C25 1.926(18) 15_666
N5 C25 1.926(18) 14_666
C24 C25 1.191(11) 2
C24 N5 1.191(11) 2
C24 C25 1.191(11) 3
C24 N5 1.191(11) 3
C24 C26 1.490(12) 15_666
C24 C26 1.490(12) 13_666
C24 C26 1.490(12) 14_666
C26 C25 0.944(13) 14_666
C26 N5 0.944(13) 14_666
C26 C25 1.462(16) 15_666
C26 N5 1.462(16) 15_666
C26 C24 1.490(12) 13_666
C26 C26 1.651(18) 15_666
C26 C26 1.651(18) 14_666

loop_
_geom_hbond_atom_site_label_D
_geom_hbond_atom_site_label_H
_geom_hbond_atom_site_label_A
_geom_hbond_distance_DH
_geom_hbond_distance_HA
_geom_hbond_distance_DA
_geom_hbond_angle_DHA
N2 H2A O1 0.88 1.86 2.615(2) 142.1

loop_
_geom_torsion_atom_site_label_1
_geom_torsion_atom_site_label_2
_geom_torsion_atom_site_label_3
_geom_torsion_atom_site_label_4
_geom_torsion
_geom_torsion_site_symmetry_1
_geom_torsion_site_symmetry_4
O1 Zn1 O1 C3 61.83(17) 3 .
O1 Zn1 O1 C3 -149.52(11) 2 .
N1 Zn1 O1 C3 -43.85(13) . .
O1 Zn1 N1 C1 -4.04(9) 3 3
O1 Zn1 N1 C1 115.96(9) . 3
O1 Zn1 N1 C1 -124.04(9) 2 3
O1 Zn1 N1 C1 -124.04(9) 3 .
O1 Zn1 N1 C1 -4.04(9) . .
O1 Zn1 N1 C1 115.96(9) 2 .
O1 Zn1 N1 C1 115.96(9) 3 2
O1 Zn1 N1 C1 -124.04(9) . 2
O1 Zn1 N1 C1 -4.04(9) 2 2
C1 N1 C1 C2 -67.7(3) 3 .
C1 N1 C1 C2 168.37(15) 2 .
Zn1 N1 C1 C2 50.31(15) . .
N1 C1 C2 C7 119.90(19) . .
N1 C1 C2 C3 -64.1(2) . .
Zn1 O1 C3 C4 -135.39(15) . .
Zn1 O1 C3 C2 46.1(2) . .
C7 C2 C3 O1 -176.99(17) . .
C1 C2 C3 O1 7.0(3) . .
C7 C2 C3 C4 4.5(3) . .
C1 C2 C3 C4 -171.48(16) . .
O1 C3 C4 C5 178.19(17) . .
C2 C3 C4 C5 -3.3(3) . .
O1 C3 C4 C8 -2.3(3) . .
C2 C3 C4 C8 176.16(17) . .
C3 C4 C5 C6 -0.3(3) . .
C8 C4 C5 C6 -179.84(19) . .
C4 C5 C6 C7 2.7(3) . .
C4 C5 C6 C13 -179.3(2) . .
C3 C2 C7 C6 -2.1(3) . .
C1 C2 C7 C6 173.89(18) . .
C5 C6 C7 C2 -1.5(3) . .
C13 C6 C7 C2 -179.5(2) . .
C9 N2 C8 O2 4.3(3) . .
C9 N2 C8 C4 -175.24(18) . .
C5 C4 C8 O2 3.2(3) . .
C3 C4 C8 O2 -176.28(19) . .
C5 C4 C8 N2 -177.19(18) . .
C3 C4 C8 N2 3.3(3) . .
C8 N2 C9 C11 62.1(3) . .
C8 N2 C9 C10 -62.0(3) . .
C8 N2 C9 C12 179.9(2) . .
C5 C6 C13 C14A 160.5(11) . .
C7 C6 C13 C14A -21.7(11) . .
C5 C6 C13 C15 -114.3(5) . .
C7 C6 C13 C15 63.6(5) . .
C5 C6 C13 C16 10.9(7) . .
C7 C6 C13 C16 -171.2(6) . .
C5 C6 C13 C16A 22.3(15) . .
C7 C6 C13 C16A -159.9(14) . .
C5 C6 C13 C14 127.0(4) . .
C7 C6 C13 C14 -55.2(4) . .
C5 C6 C13 C15A -88.5(7) . .
C7 C6 C13 C15A 89.4(7) . .
C23 N4 C19 C20 0.4(5) . .
N4 C19 C20 C21 -1.0(5) . .
C19 C20 C21 C22 0.5(5) . .
C20 C21 C22 C23 0.4(6) . .
C19 N4 C23 C22 0.6(6) . .
C21 C22 C23 N4 -1.0(6) . .
C26 N5 C24 C25 -17.3(14) 15_666 2
C26 N5 C24 C25 69.5(9) . 2
C26 N5 C24 C25 118.1(7) 14_666 2
N5 N5 C24 C25 0.000(2) 2 2
N5 N5 C24 C25 106.0(12) 3 2
C25 N5 C24 C25 106.0(12) 3 2
C25 N5 C24 C25 24.0(8) 15_666 2
C25 N5 C24 C25 82.1(6) 14_666 2
C26 N5 C24 N5 -17.3(14) 15_666 2
C26 N5 C24 N5 69.5(9) . 2
C26 N5 C24 N5 118.1(7) 14_666 2
C25 N5 C24 N5 0.000(2) 2 2
N5 N5 C24 N5 106.0(12) 3 2
C25 N5 C24 N5 106.0(12) 3 2
C25 N5 C24 N5 24.0(8) 15_666 2
C25 N5 C24 N5 82.1(6) 14_666 2
C26 N5 C24 C25 -123.4(8) 15_666 3
C26 N5 C24 C25 -36.5(11) . 3
C26 N5 C24 C25 12.0(10) 14_666 3
N5 N5 C24 C25 -106.0(12) 2 3
C25 N5 C24 C25 -106.0(12) 2 3
N5 N5 C24 C25 0.000(4) 3 3
C25 N5 C24 C25 -82.1(6) 15_666 3
C25 N5 C24 C25 -24.0(8) 14_666 3
C26 N5 C24 N5 -123.4(8) 15_666 3
C26 N5 C24 N5 -36.5(11) . 3
C26 N5 C24 N5 12.0(10) 14_666 3
N5 N5 C24 N5 -106.0(12) 2 3
C25 N5 C24 N5 -106.0(12) 2 3
C25 N5 C24 N5 0.000(4) 3 3
C25 N5 C24 N5 -82.1(6) 15_666 3
C25 N5 C24 N5 -24.0(8) 14_666 3
C26 N5 C24 C26 86.8(15) . 15_666
C26 N5 C24 C26 135.4(16) 14_666 15_666
N5 N5 C24 C26 17.3(14) 2 15_666
C25 N5 C24 C26 17.3(14) 2 15_666
N5 N5 C24 C26 123.4(8) 3 15_666
C25 N5 C24 C26 123.4(8) 3 15_666
C25 N5 C24 C26 41.3(9) 15_666 15_666
C25 N5 C24 C26 99.4(12) 14_666 15_666
C26 N5 C24 C26 -55.2(12) 15_666 13_666
C26 N5 C24 C26 31.6(15) . 13_666
C26 N5 C24 C26 80.2(9) 14_666 13_666
N5 N5 C24 C26 -37.9(9) 2 13_666
C25 N5 C24 C26 -37.9(9) 2 13_666
N5 N5 C24 C26 68.2(10) 3 13_666
C25 N5 C24 C26 68.2(10) 3 13_666
C25 N5 C24 C26 -13.9(9) 15_666 13_666
C25 N5 C24 C26 44.2(8) 14_666 13_666
C26 N5 C24 C26 -135.4(16) 15_666 14_666
C26 N5 C24 C26 -48.6(11) . 14_666
N5 N5 C24 C26 -118.1(7) 2 14_666
C25 N5 C24 C26 -118.1(7) 2 14_666
N5 N5 C24 C26 -12.0(10) 3 14_666
C25 N5 C24 C26 -12.0(10) 3 14_666
C25 N5 C24 C26 -94.1(8) 15_666 14_666
C25 N5 C24 C26 -36.0(6) 14_666 14_666
C26 N5 C26 C25 114.4(5) 15_666 14_666
C24 N5 C26 C25 28(2) . 14_666
C26 N5 C26 C25 -19.0(16) 14_666 14_666
N5 N5 C26 C25 64.9(16) 2 14_666
C25 N5 C26 C25 64.9(16) 2 14_666
N5 N5 C26 C25 6.2(16) 3 14_666
C25 N5 C26 C25 6.2(16) 3 14_666
C25 N5 C26 C25 97.6(18) 15_666 14_666
C26 N5 C26 N5 114.4(5) 15_666 14_666
C24 N5 C26 N5 28(2) . 14_666
C26 N5 C26 N5 -19.0(16) 14_666 14_666
N5 N5 C26 N5 64.9(16) 2 14_666
C25 N5 C26 N5 64.9(16) 2 14_666
N5 N5 C26 N5 6.2(16) 3 14_666
C25 N5 C26 N5 6.2(16) 3 14_666
C25 N5 C26 N5 97.6(18) 15_666 14_666
C25 N5 C26 N5 0.000(5) 14_666 14_666
C26 N5 C26 C25 16.8(15) 15_666 15_666
C24 N5 C26 C25 -69.6(8) . 15_666
C26 N5 C26 C25 -116.6(3) 14_666 15_666
N5 N5 C26 C25 -32.7(7) 2 15_666
C25 N5 C26 C25 -32.7(7) 2 15_666
N5 N5 C26 C25 -91.5(6) 3 15_666
C25 N5 C26 C25 -91.5(6) 3 15_666
C25 N5 C26 C25 -97.6(18) 14_666 15_666
C26 N5 C26 N5 16.8(15) 15_666 15_666
C24 N5 C26 N5 -69.6(8) . 15_666
C26 N5 C26 N5 -116.6(3) 14_666 15_666
N5 N5 C26 N5 -32.7(7) 2 15_666
C25 N5 C26 N5 -32.7(7) 2 15_666
N5 N5 C26 N5 -91.5(6) 3 15_666
C25 N5 C26 N5 -91.5(6) 3 15_666
C25 N5 C26 N5 0.000(3) 15_666 15_666
C25 N5 C26 N5 -97.6(18) 14_666 15_666
C26 N5 C26 C24 57.3(11) 15_666 13_666
C24 N5 C26 C24 -29.1(13) . 13_666
C26 N5 C26 C24 -76.1(5) 14_666 13_666
N5 N5 C26 C24 7.8(11) 2 13_666
C25 N5 C26 C24 7.8(11) 2 13_666
N5 N5 C26 C24 -51.0(9) 3 13_666
C25 N5 C26 C24 -51.0(9) 3 13_666
C25 N5 C26 C24 40.5(7) 15_666 13_666
C25 N5 C26 C24 -57.1(12) 14_666 13_666
C24 N5 C26 C26 -86.4(16) . 15_666
C26 N5 C26 C26 -133.4(13) 14_666 15_666
N5 N5 C26 C26 -49.5(12) 2 15_666
C25 N5 C26 C26 -49.5(12) 2 15_666
N5 N5 C26 C26 -108.3(12) 3 15_666
C25 N5 C26 C26 -108.3(12) 3 15_666
C25 N5 C26 C26 -16.8(15) 15_666 15_666
C25 N5 C26 C26 -114.4(5) 14_666 15_666
C26 N5 C26 C26 133.4(13) 15_666 14_666
C24 N5 C26 C26 47.1(9) . 14_666
N5 N5 C26 C26 83.9(7) 2 14_666
C25 N5 C26 C26 83.9(7) 2 14_666
N5 N5 C26 C26 25.2(6) 3 14_666
C25 N5 C26 C26 25.2(6) 3 14_666
C25 N5 C26 C26 116.6(3) 15_666 14_666
C25 N5 C26 C26 19.0(16) 14_666 14_666
